data_4311374
loop_
_publ_author_name
'Cora E. MacBeth'
'J. Christopher Thomas'
'Theodore A. Betley'
'Jonas C. Peters'

_publ_section_title
;
 The Coordination Chemistry of "[BP3]NiX" Platforms: Targeting Low-Valent
 Nickel Sources as Promising Candidates to L3NiE and L3Ni\\tbE Linkages
;
_journal_name_full 'Inorganic Chemistry'
_journal_page_first 4645
_journal_page_last 4662
_journal_paper_doi 10.1021/ic049936p
_journal_volume 43
_journal_year 2004
_chemical_formula_moiety '(0.84)C45 H41 B N3 Ni P3, (0.16)C45 H41 B Cl Ni P3'
_chemical_formula_sum 'C45 H41 B Cl N3 Ni P3'
_chemical_formula_weight 821.69
_chemical_name_systematic
; 
 ? 
;
_space_group_IT_number 15
_symmetry_cell_setting monoclinic
_symmetry_space_group_name_Hall '-C 2yc'
_symmetry_space_group_name_H-M 'C 1 2/c 1'
_atom_sites_solution_hydrogens geom
_atom_sites_solution_primary direct
_atom_sites_solution_secondary difmap
_audit_creation_method SHELXL-97
_cell_angle_alpha 90.00
_cell_angle_beta 111.48(6)
_cell_angle_gamma 90.00
_cell_formula_units_Z 8
_cell_length_a 40.37(3)
_cell_length_b 12.887(15)
_cell_length_c 16.067(12)
_cell_measurement_reflns_used 4080
_cell_measurement_temperature 98(2)
_cell_measurement_theta_max 25.94
_cell_measurement_theta_min 2.27
_cell_volume 7778(13)
_computing_cell_refinement 'Bruker SMART'
_computing_data_collection 'Bruker SMART'
_computing_data_reduction 'Bruker SAINT'
_computing_molecular_graphics 'Bruker SHELXTL'
_computing_publication_material 'Bruker SHELXTL'
_computing_structure_refinement 'SHELXL-97 (Sheldrick, 1997)'
_computing_structure_solution 'SHELXS-97 (Sheldrick, 1990)'
_diffrn_ambient_temperature 98(2)
_diffrn_measured_fraction_theta_full 0.844
_diffrn_measured_fraction_theta_max 0.844
_diffrn_measurement_device_type 'CCD area detector'
_diffrn_measurement_method 'phi and omega scans'
_diffrn_radiation_monochromator graphite
_diffrn_radiation_source 'fine-focus sealed tube'
_diffrn_radiation_type MoK\a
_diffrn_radiation_wavelength 0.71073
_diffrn_reflns_av_R_equivalents 0.0668
_diffrn_reflns_av_sigmaI/netI 0.0974
_diffrn_reflns_limit_h_max 50
_diffrn_reflns_limit_h_min -35
_diffrn_reflns_limit_k_max 16
_diffrn_reflns_limit_k_min -7
_diffrn_reflns_limit_l_max 21
_diffrn_reflns_limit_l_min -21
_diffrn_reflns_number 19273
_diffrn_reflns_theta_full 28.41
_diffrn_reflns_theta_max 28.41
_diffrn_reflns_theta_min 1.67
_exptl_absorpt_coefficient_mu 0.729
_exptl_absorpt_correction_type none
_exptl_crystal_colour yellow-green
_exptl_crystal_density_diffrn 1.403
_exptl_crystal_density_meas 0
_exptl_crystal_density_method 'not measured'
_exptl_crystal_description thick
_exptl_crystal_F_000 3416
_exptl_crystal_size_max 0.30
_exptl_crystal_size_mid 0.28
_exptl_crystal_size_min 0.16
_refine_diff_density_max 0.673
_refine_diff_density_min -0.654
_refine_diff_density_rms 0.073
_refine_ls_extinction_method none
_refine_ls_goodness_of_fit_ref 1.139
_refine_ls_hydrogen_treatment mixed
_refine_ls_matrix_type full
_refine_ls_number_parameters 508
_refine_ls_number_reflns 8264
_refine_ls_number_restraints 1
_refine_ls_restrained_S_all 1.139
_refine_ls_R_factor_all 0.0963
_refine_ls_R_factor_gt 0.0489
_refine_ls_shift/su_max 0.001
_refine_ls_shift/su_mean 0.000
_refine_ls_structure_factor_coef Fsqd
_refine_ls_weighting_details 'calc w=1/[\s^2^(Fo^2^)+(0.0000P)^2^+0.0000P] where P=(Fo^2^+2Fc^2^)/3'
_refine_ls_weighting_scheme calc
_refine_ls_wR_factor_gt 0.0708
_refine_ls_wR_factor_ref 0.0781
_reflns_number_gt 4904
_reflns_number_total 8264
_reflns_threshold_expression >2sigma(I)
_cod_data_source_file ic049936psi20040115_124736_03.cif
_cod_data_source_block bp3NiN3
_cod_depositor_comments
;
The following automatic conversions were performed:
'_symmetry_cell_setting' value 'Monoclinic' changed to 'monoclinic'
according to '/home/saulius/struct/CIF-dictionaries/cif_core.dic'
dictionary named 'cif_core.dic' version 2.4.1 from 2010-06-29.

Automatic conversion script
Id: cif_fix_enum 1527 2010-12-29 10:47:43Z saulius 
;
_cod_original_cell_volume 7779(13)
_cod_database_code 4311374

loop_
_symmetry_equiv_pos_as_xyz
'x, y, z'
'-x, y, -z+1/2'
'x+1/2, y+1/2, z'
'-x+1/2, y+1/2, -z+1/2'
'-x, -y, -z'
'x, -y, z-1/2'
'-x+1/2, -y+1/2, -z'
'x+1/2, -y+1/2, z-1/2'

loop_
_atom_site_label
_atom_site_type_symbol
_atom_site_fract_x
_atom_site_fract_y
_atom_site_fract_z
_atom_site_U_iso_or_equiv
_atom_site_adp_type
_atom_site_occupancy
_atom_site_symmetry_multiplicity
_atom_site_calc_flag
_atom_site_refinement_flags
_atom_site_disorder_assembly
_atom_site_disorder_group
Ni Ni 0.098657(11) 0.28416(3) 0.31624(2) 0.02779(11) Uani 1 1 d . . .
P1 P 0.14913(2) 0.37494(6) 0.38714(5) 0.0256(2) Uani 1 1 d . A .
P2 P 0.09069(2) 0.34625(6) 0.17862(5) 0.0257(2) Uani 1 1 d . A .
P3 P 0.13052(2) 0.14836(6) 0.29769(5) 0.0270(2) Uani 1 1 d . A .
N1A N 0.0593(3) 0.2675(9) 0.3544(7) 0.096(6) Uani 1 1 d . A .
Cl Cl 0.0563(4) 0.2630(13) 0.3671(11) 0.036(3) Uani 0.172(8) 1 d P A 1
N2A N 0.0338(3) 0.1921(6) 0.3231(6) 0.050(2) Uani 0.426(5) 1 d P A 2
N3A N 0.0098(2) 0.1365(6) 0.3018(6) 0.077(3) Uani 0.426(5) 1 d P . 2
N2B N 0.0544(3) 0.2227(12) 0.3995(10) 0.040(3) Uani 0.402(9) 1 d P A 3
N3B N 0.0442(2) 0.1597(6) 0.4386(6) 0.071(4) Uani 0.402(9) 1 d P A 3
B B 0.16754(10) 0.3097(2) 0.2342(2) 0.0253(8) Uani 1 1 d . A .
C1 C 0.19820(8) 0.3242(2) 0.19305(18) 0.0244(7) Uani 1 1 d . . .
C2 C 0.21506(8) 0.4199(2) 0.1977(2) 0.0311(8) Uani 1 1 d . . .
H2 H 0.2081 0.4764 0.2256 0.037 Uiso 1 1 calc R . .
C3 C 0.24155(9) 0.4360(2) 0.1633(2) 0.0388(9) Uani 1 1 d . . .
H3 H 0.2523 0.5024 0.1685 0.047 Uiso 1 1 calc R . .
C4 C 0.25250(9) 0.3561(2) 0.1213(2) 0.0363(8) Uani 1 1 d . . .
H4 H 0.2710 0.3666 0.0988 0.044 Uiso 1 1 calc R . .
C5 C 0.23608(9) 0.2624(2) 0.1133(2) 0.0347(8) Uani 1 1 d . . .
H5 H 0.2429 0.2071 0.0838 0.042 Uiso 1 1 calc R . .
C6 C 0.20933(8) 0.2464(2) 0.14780(19) 0.0297(8) Uani 1 1 d . . .
H6 H 0.1982 0.1803 0.1404 0.036 Uiso 1 1 calc R . .
C7 C 0.18293(7) 0.3498(2) 0.34019(18) 0.0244(7) Uani 1 1 d . . .
H7A H 0.1968 0.4143 0.3442 0.029 Uiso 1 1 calc R A .
H7B H 0.1995 0.2967 0.3773 0.029 Uiso 1 1 calc R . .
C8 C 0.13270(7) 0.3850(2) 0.17378(19) 0.0273(7) Uani 1 1 d . . .
H8A H 0.1307 0.3841 0.1105 0.033 Uiso 1 1 calc R A .
H8B H 0.1377 0.4573 0.1955 0.033 Uiso 1 1 calc R . .
C9 C 0.15560(8) 0.1844(2) 0.22990(18) 0.0258(7) Uani 1 1 d . . .
H9A H 0.1774 0.1415 0.2483 0.031 Uiso 1 1 calc R A .
H9B H 0.1413 0.1668 0.1669 0.031 Uiso 1 1 calc R . .
C10 C 0.16587(8) 0.3463(2) 0.50709(19) 0.0241(7) Uani 1 1 d . . .
C11 C 0.14178(8) 0.3527(2) 0.55006(19) 0.0324(8) Uani 1 1 d . A .
H11 H 0.1180 0.3735 0.5174 0.039 Uiso 1 1 calc R . .
C12 C 0.15208(9) 0.3291(2) 0.6402(2) 0.0369(9) Uani 1 1 d . . .
H12 H 0.1354 0.3347 0.6691 0.044 Uiso 1 1 calc R A .
C13 C 0.18635(9) 0.2974(2) 0.6877(2) 0.0348(8) Uani 1 1 d . A .
H13 H 0.1933 0.2809 0.7493 0.042 Uiso 1 1 calc R . .
C14 C 0.21049(9) 0.2897(2) 0.6463(2) 0.0354(8) Uani 1 1 d . . .
H14 H 0.2341 0.2673 0.6792 0.043 Uiso 1 1 calc R A .
C15 C 0.20053(8) 0.3146(2) 0.5558(2) 0.0306(8) Uani 1 1 d . A .
H15 H 0.2174 0.3099 0.5275 0.037 Uiso 1 1 calc R . .
C16 C 0.14203(8) 0.5153(2) 0.38201(18) 0.0258(7) Uani 1 1 d . . .
C17 C 0.17034(9) 0.5845(2) 0.4128(2) 0.0345(8) Uani 1 1 d . A .
H17 H 0.1939 0.5588 0.4400 0.041 Uiso 1 1 calc R . .
C18 C 0.16456(9) 0.6895(2) 0.4044(2) 0.0393(9) Uani 1 1 d . . .
H18 H 0.1841 0.7361 0.4263 0.047 Uiso 1 1 calc R A .
C19 C 0.13017(9) 0.7278(2) 0.3639(2) 0.0371(8) Uani 1 1 d . A .
H19 H 0.1262 0.8004 0.3556 0.045 Uiso 1 1 calc R . .
C20 C 0.10200(10) 0.6605(2) 0.3361(2) 0.0447(9) Uani 1 1 d . . .
H20 H 0.0784 0.6864 0.3103 0.054 Uiso 1 1 calc R A .
C21 C 0.10806(8) 0.5540(2) 0.34586(19) 0.0350(8) Uani 1 1 d . A .
H21 H 0.0884 0.5075 0.3272 0.042 Uiso 1 1 calc R . .
C22 C 0.05814(8) 0.4515(2) 0.14148(18) 0.0256(7) Uani 1 1 d . . .
C23 C 0.06131(8) 0.5287(2) 0.0846(2) 0.0328(8) Uani 1 1 d . A .
H23 H 0.0808 0.5279 0.0649 0.039 Uiso 1 1 calc R . .
C24 C 0.03626(9) 0.6067(2) 0.0567(2) 0.0390(9) Uani 1 1 d . . .
H24 H 0.0388 0.6598 0.0185 0.047 Uiso 1 1 calc R A .
C25 C 0.00740(9) 0.6084(2) 0.0838(2) 0.0372(9) Uani 1 1 d . A .
H25 H -0.0098 0.6621 0.0640 0.045 Uiso 1 1 calc R . .
C26 C 0.00384(9) 0.5322(3) 0.1393(2) 0.0390(9) Uani 1 1 d . . .
H26 H -0.0159 0.5328 0.1582 0.047 Uiso 1 1 calc R A .
C27 C 0.02917(8) 0.4539(2) 0.16798(19) 0.0346(8) Uani 1 1 d . A .
H27 H 0.0265 0.4011 0.2064 0.042 Uiso 1 1 calc R . .
C28 C 0.07168(8) 0.2497(2) 0.09137(18) 0.0241(7) Uani 1 1 d . . .
C29 C 0.08504(8) 0.2269(2) 0.02592(19) 0.0330(8) Uani 1 1 d . A .
H29 H 0.1055 0.2625 0.0249 0.040 Uiso 1 1 calc R . .
C30 C 0.06884(9) 0.1520(2) -0.0387(2) 0.0380(9) Uani 1 1 d . . .
H30 H 0.0785 0.1366 -0.0830 0.046 Uiso 1 1 calc R A .
C31 C 0.03932(9) 0.1008(2) -0.0392(2) 0.0392(9) Uani 1 1 d . A .
H31 H 0.0285 0.0498 -0.0836 0.047 Uiso 1 1 calc R . .
C32 C 0.02504(9) 0.1232(2) 0.0250(2) 0.0393(9) Uani 1 1 d . . .
H32 H 0.0042 0.0885 0.0242 0.047 Uiso 1 1 calc R A .
C33 C 0.04131(8) 0.1964(2) 0.09058(19) 0.0319(8) Uani 1 1 d . A .
H33 H 0.0318 0.2106 0.1354 0.038 Uiso 1 1 calc R . .
C34 C 0.10318(8) 0.0348(2) 0.24745(19) 0.0281(8) Uani 1 1 d . . .
C35 C 0.11107(10) -0.0290(3) 0.1892(3) 0.0633(13) Uani 1 1 d . A .
H35 H 0.1317 -0.0162 0.1756 0.076 Uiso 1 1 calc R . .
C36 C 0.08933(12) -0.1118(3) 0.1499(3) 0.0697(14) Uani 1 1 d . . .
H36 H 0.0950 -0.1549 0.1090 0.084 Uiso 1 1 calc R A .
C37 C 0.05973(10) -0.1325(2) 0.1690(2) 0.0414(9) Uani 1 1 d . A .
H37 H 0.0448 -0.1895 0.1416 0.050 Uiso 1 1 calc R . .
C38 C 0.05184(9) -0.0701(3) 0.2280(2) 0.0463(10) Uani 1 1 d . . .
H38 H 0.0313 -0.0837 0.2420 0.056 Uiso 1 1 calc R A .
C39 C 0.07375(9) 0.0128(3) 0.2673(2) 0.0419(9) Uani 1 1 d . A .
H39 H 0.0683 0.0552 0.3089 0.050 Uiso 1 1 calc R . .
C40 C 0.16216(9) 0.0994(2) 0.40403(19) 0.0280(8) Uani 1 1 d . . .
C41 C 0.19807(9) 0.0856(2) 0.4215(2) 0.0349(8) Uani 1 1 d . A .
H41 H 0.2073 0.1006 0.3762 0.042 Uiso 1 1 calc R . .
C42 C 0.22074(9) 0.0503(2) 0.5039(2) 0.0393(9) Uani 1 1 d . . .
H42 H 0.2453 0.0418 0.5147 0.047 Uiso 1 1 calc R A .
C43 C 0.20825(10) 0.0275(2) 0.5698(2) 0.0424(9) Uani 1 1 d . A .
H43 H 0.2239 0.0026 0.6262 0.051 Uiso 1 1 calc R . .
C44 C 0.17271(11) 0.0409(3) 0.5538(2) 0.0620(12) Uani 1 1 d . . .
H44 H 0.1637 0.0254 0.5994 0.074 Uiso 1 1 calc R A .
C45 C 0.14990(9) 0.0768(2) 0.4718(2) 0.0444(9) Uani 1 1 d . A .
H45 H 0.1254 0.0861 0.4618 0.053 Uiso 1 1 calc R . .

loop_
_atom_site_aniso_label
_atom_site_aniso_U_11
_atom_site_aniso_U_22
_atom_site_aniso_U_33
_atom_site_aniso_U_23
_atom_site_aniso_U_13
_atom_site_aniso_U_12
Ni 0.0253(3) 0.0321(2) 0.0266(2) -0.00322(19) 0.01012(19) 0.0017(2)
P1 0.0245(5) 0.0273(4) 0.0241(4) -0.0029(3) 0.0078(4) 0.0030(4)
P2 0.0262(5) 0.0237(4) 0.0248(4) -0.0025(3) 0.0065(4) 0.0020(4)
P3 0.0295(6) 0.0238(4) 0.0298(4) 0.0010(4) 0.0134(4) 0.0001(4)
N1A 0.093(8) 0.113(8) 0.079(7) 0.016(4) 0.028(4) 0.005(5)
Cl 0.024(6) 0.053(7) 0.030(5) 0.006(5) 0.007(4) 0.019(5)
N2A 0.052(6) 0.038(5) 0.068(7) 0.005(4) 0.032(5) 0.001(4)
N3A 0.045(7) 0.074(6) 0.129(8) -0.018(5) 0.052(7) -0.026(5)
N2B 0.045(7) 0.050(7) 0.036(6) -0.007(5) 0.029(6) -0.006(6)
N3B 0.096(8) 0.055(6) 0.094(8) 0.015(5) 0.071(7) 0.000(5)
B 0.027(2) 0.0230(18) 0.0266(18) 0.0030(15) 0.0109(17) 0.0062(16)
C1 0.023(2) 0.0243(16) 0.0247(16) 0.0054(13) 0.0074(14) 0.0055(14)
C2 0.031(2) 0.0271(17) 0.0384(19) 0.0053(15) 0.0164(17) 0.0060(16)
C3 0.036(2) 0.0326(18) 0.050(2) 0.0122(17) 0.0176(19) 0.0009(17)
C4 0.033(2) 0.043(2) 0.0385(19) 0.0142(17) 0.0200(17) 0.0102(17)
C5 0.041(2) 0.0354(19) 0.0346(18) 0.0054(15) 0.0216(18) 0.0118(17)
C6 0.033(2) 0.0303(17) 0.0288(17) 0.0022(14) 0.0144(16) 0.0003(15)
C7 0.0199(19) 0.0242(15) 0.0306(17) -0.0008(13) 0.0112(15) 0.0035(14)
C8 0.031(2) 0.0213(15) 0.0296(17) -0.0019(13) 0.0108(15) -0.0008(14)
C9 0.027(2) 0.0250(16) 0.0275(16) 0.0011(13) 0.0132(15) 0.0042(14)
C10 0.025(2) 0.0194(15) 0.0268(16) -0.0041(13) 0.0085(15) 0.0023(14)
C11 0.026(2) 0.0417(19) 0.0282(17) -0.0033(15) 0.0081(16) 0.0093(16)
C12 0.046(3) 0.0355(19) 0.037(2) -0.0075(16) 0.0236(19) 0.0016(17)
C13 0.045(2) 0.0266(17) 0.0313(18) 0.0035(15) 0.0124(18) 0.0044(17)
C14 0.036(2) 0.0296(17) 0.0343(18) 0.0044(16) 0.0054(17) 0.0080(16)
C15 0.030(2) 0.0294(17) 0.0342(18) -0.0013(14) 0.0134(17) -0.0015(15)
C16 0.024(2) 0.0333(17) 0.0217(16) -0.0021(14) 0.0100(15) 0.0031(15)
C17 0.025(2) 0.0359(19) 0.0388(19) 0.0008(16) 0.0076(17) 0.0055(16)
C18 0.045(3) 0.0317(19) 0.045(2) -0.0066(16) 0.0197(19) -0.0039(17)
C19 0.053(3) 0.0258(18) 0.0339(19) -0.0010(15) 0.0170(19) 0.0084(18)
C20 0.047(3) 0.038(2) 0.037(2) -0.0063(16) 0.0004(18) 0.0194(19)
C21 0.030(2) 0.0338(18) 0.0340(19) -0.0082(15) 0.0025(16) 0.0074(16)
C22 0.026(2) 0.0229(16) 0.0239(16) -0.0071(13) 0.0040(15) -0.0022(14)
C23 0.029(2) 0.0251(17) 0.0410(19) -0.0018(15) 0.0087(16) -0.0037(15)
C24 0.037(3) 0.0208(17) 0.048(2) 0.0009(16) 0.0015(19) -0.0023(16)
C25 0.035(2) 0.0281(18) 0.0360(19) -0.0087(16) -0.0015(17) 0.0085(16)
C26 0.031(2) 0.052(2) 0.0297(18) -0.0040(17) 0.0066(17) 0.0123(18)
C27 0.034(2) 0.040(2) 0.0259(17) 0.0049(15) 0.0059(16) 0.0117(17)
C28 0.028(2) 0.0212(15) 0.0198(15) 0.0036(12) 0.0051(14) 0.0023(14)
C29 0.037(2) 0.0297(17) 0.0320(18) -0.0037(15) 0.0129(16) -0.0035(16)
C30 0.051(3) 0.0351(19) 0.0265(17) -0.0048(15) 0.0130(18) -0.0016(18)
C31 0.057(3) 0.0276(18) 0.0232(18) -0.0027(14) 0.0035(18) -0.0053(17)
C32 0.041(2) 0.0282(18) 0.041(2) 0.0069(16) 0.0062(18) -0.0116(16)
C33 0.037(2) 0.0291(17) 0.0273(17) 0.0028(14) 0.0093(16) -0.0002(16)
C34 0.032(2) 0.0199(15) 0.0318(18) 0.0058(14) 0.0114(16) 0.0002(15)
C35 0.074(3) 0.031(2) 0.114(4) -0.025(2) 0.070(3) -0.019(2)
C36 0.093(4) 0.031(2) 0.107(4) -0.027(2) 0.063(3) -0.014(2)
C37 0.049(3) 0.0256(18) 0.042(2) 0.0030(16) 0.0073(19) -0.0070(17)
C38 0.040(3) 0.056(2) 0.037(2) 0.0022(19) 0.0075(19) -0.0147(19)
C39 0.048(3) 0.049(2) 0.0287(18) -0.0099(16) 0.0137(18) -0.0142(19)
C40 0.035(2) 0.0203(16) 0.0335(18) 0.0013(14) 0.0185(17) -0.0008(15)
C41 0.037(2) 0.0374(19) 0.0335(19) 0.0060(15) 0.0174(18) 0.0101(17)
C42 0.041(2) 0.0299(18) 0.044(2) 0.0044(16) 0.0126(19) 0.0109(17)
C43 0.048(3) 0.036(2) 0.038(2) 0.0129(16) 0.0099(19) 0.0035(18)
C44 0.055(3) 0.088(3) 0.051(3) 0.034(2) 0.029(2) 0.008(2)
C45 0.039(2) 0.055(2) 0.044(2) 0.0139(18) 0.020(2) 0.0018(19)

loop_
_atom_type_symbol
_atom_type_description
_atom_type_scat_dispersion_real
_atom_type_scat_dispersion_imag
_atom_type_scat_source
C C 0.0033 0.0016 'International Tables Vol C Tables 4.2.6.8 and 6.1.1.4'
H H 0.0000 0.0000 'International Tables Vol C Tables 4.2.6.8 and 6.1.1.4'
B B 0.0013 0.0007 'International Tables Vol C Tables 4.2.6.8 and 6.1.1.4'
N N 0.0061 0.0033 'International Tables Vol C Tables 4.2.6.8 and 6.1.1.4'
P P 0.1023 0.0942 'International Tables Vol C Tables 4.2.6.8 and 6.1.1.4'
Ni Ni 0.3393 1.1124 'International Tables Vol C Tables 4.2.6.8 and 6.1.1.4'
Cl Cl 0.1484 0.1585 'International Tables Vol C Tables 4.2.6.8 and 6.1.1.4'

loop_
_geom_angle_atom_site_label_1
_geom_angle_atom_site_label_2
_geom_angle_atom_site_label_3
_geom_angle
_geom_angle_site_symmetry_1
_geom_angle_site_symmetry_3
_geom_angle_publ_flag
N1A Ni Cl 3.3(6) . . ?
N1A Ni P3 122.4(4) . . ?
Cl Ni P3 121.3(4) . . ?
N1A Ni P2 121.1(3) . . ?
Cl Ni P2 124.4(4) . . ?
P3 Ni P2 91.67(6) . . ?
N1A Ni P1 126.7(4) . . ?
Cl Ni P1 124.4(4) . . ?
P3 Ni P1 90.90(8) . . ?
P2 Ni P1 95.09(7) . . ?
C7 P1 C16 106.68(13) . . ?
C7 P1 C10 110.97(15) . . ?
C16 P1 C10 103.77(12) . . ?
C7 P1 Ni 111.99(11) . . ?
C16 P1 Ni 113.04(12) . . ?
C10 P1 Ni 110.06(11) . . ?
C8 P2 C28 107.16(14) . . ?
C8 P2 C22 110.87(15) . . ?
C28 P2 C22 101.86(15) . . ?
C8 P2 Ni 110.01(11) . . ?
C28 P2 Ni 112.35(11) . . ?
C22 P2 Ni 114.16(11) . . ?
C9 P3 C40 107.40(15) . . ?
C9 P3 C34 108.72(14) . . ?
C40 P3 C34 103.78(14) . . ?
C9 P3 Ni 110.77(11) . . ?
C40 P3 Ni 112.38(11) . . ?
C34 P3 Ni 113.40(13) . . ?
N2B N1A N2A 62.4(10) . . ?
N2B N1A Ni 134.7(12) . . ?
N2A N1A Ni 124.2(8) . . ?
N3A N2A N1A 170.9(9) . . ?
N2A N3A N3A 111.1(8) . 2 ?
N1A N2B N3B 167.2(16) . . ?
C1 B C7 109.1(2) . . ?
C1 B C9 110.3(2) . . ?
C7 B C9 109.6(2) . . ?
C1 B C8 107.4(2) . . ?
C7 B C8 109.2(2) . . ?
C9 B C8 111.2(3) . . ?
C2 C1 C6 114.5(3) . . ?
C2 C1 B 120.8(3) . . ?
C6 C1 B 124.6(3) . . ?
C3 C2 C1 122.8(3) . . ?
C3 C2 H2 118.6 . . ?
C1 C2 H2 118.6 . . ?
C2 C3 C4 120.8(3) . . ?
C2 C3 H3 119.6 . . ?
C4 C3 H3 119.6 . . ?
C5 C4 C3 118.3(3) . . ?
C5 C4 H4 120.9 . . ?
C3 C4 H4 120.9 . . ?
C4 C5 C6 120.9(3) . . ?
C4 C5 H5 119.6 . . ?
C6 C5 H5 119.6 . . ?
C5 C6 C1 122.7(3) . . ?
C5 C6 H6 118.7 . . ?
C1 C6 H6 118.7 . . ?
B C7 P1 115.1(2) . . ?
B C7 H7A 108.5 . . ?
P1 C7 H7A 108.5 . . ?
B C7 H7B 108.5 . . ?
P1 C7 H7B 108.5 . . ?
H7A C7 H7B 107.5 . . ?
B C8 P2 114.5(2) . . ?
B C8 H8A 108.6 . . ?
P2 C8 H8A 108.6 . . ?
B C8 H8B 108.6 . . ?
P2 C8 H8B 108.6 . . ?
H8A C8 H8B 107.6 . . ?
B C9 P3 116.09(18) . . ?
B C9 H9A 108.3 . . ?
P3 C9 H9A 108.3 . . ?
B C9 H9B 108.3 . . ?
P3 C9 H9B 108.3 . . ?
H9A C9 H9B 107.4 . . ?
C11 C10 C15 118.8(3) . . ?
C11 C10 P1 117.2(2) . . ?
C15 C10 P1 124.0(2) . . ?
C12 C11 C10 120.7(3) . . ?
C12 C11 H11 119.7 . . ?
C10 C11 H11 119.7 . . ?
C13 C12 C11 120.1(3) . . ?
C13 C12 H12 120.0 . . ?
C11 C12 H12 120.0 . . ?
C14 C13 C12 120.2(3) . . ?
C14 C13 H13 119.9 . . ?
C12 C13 H13 119.9 . . ?
C13 C14 C15 120.2(3) . . ?
C13 C14 H14 119.9 . . ?
C15 C14 H14 119.9 . . ?
C10 C15 C14 120.0(3) . . ?
C10 C15 H15 120.0 . . ?
C14 C15 H15 120.0 . . ?
C21 C16 C17 118.8(3) . . ?
C21 C16 P1 119.6(2) . . ?
C17 C16 P1 121.6(2) . . ?
C18 C17 C16 120.7(3) . . ?
C18 C17 H17 119.7 . . ?
C16 C17 H17 119.7 . . ?
C17 C18 C19 120.1(3) . . ?
C17 C18 H18 120.0 . . ?
C19 C18 H18 120.0 . . ?
C20 C19 C18 119.8(3) . . ?
C20 C19 H19 120.1 . . ?
C18 C19 H19 120.1 . . ?
C19 C20 C21 119.8(3) . . ?
C19 C20 H20 120.1 . . ?
C21 C20 H20 120.1 . . ?
C16 C21 C20 120.8(3) . . ?
C16 C21 H21 119.6 . . ?
C20 C21 H21 119.6 . . ?
C27 C22 C23 118.6(3) . . ?
C27 C22 P2 120.2(2) . . ?
C23 C22 P2 121.2(2) . . ?
C24 C23 C22 120.2(3) . . ?
C24 C23 H23 119.9 . . ?
C22 C23 H23 119.9 . . ?
C23 C24 C25 120.7(3) . . ?
C23 C24 H24 119.7 . . ?
C25 C24 H24 119.7 . . ?
C26 C25 C24 119.6(3) . . ?
C26 C25 H25 120.2 . . ?
C24 C25 H25 120.2 . . ?
C25 C26 C27 119.8(3) . . ?
C25 C26 H26 120.1 . . ?
C27 C26 H26 120.1 . . ?
C22 C27 C26 121.1(3) . . ?
C22 C27 H27 119.5 . . ?
C26 C27 H27 119.5 . . ?
C29 C28 C33 118.3(3) . . ?
C29 C28 P2 124.2(2) . . ?
C33 C28 P2 117.6(2) . . ?
C28 C29 C30 120.6(3) . . ?
C28 C29 H29 119.7 . . ?
C30 C29 H29 119.7 . . ?
C31 C30 C29 120.8(3) . . ?
C31 C30 H30 119.6 . . ?
C29 C30 H30 119.6 . . ?
C30 C31 C32 119.8(3) . . ?
C30 C31 H31 120.1 . . ?
C32 C31 H31 120.1 . . ?
C31 C32 C33 119.8(3) . . ?
C31 C32 H32 120.1 . . ?
C33 C32 H32 120.1 . . ?
C32 C33 C28 120.6(3) . . ?
C32 C33 H33 119.7 . . ?
C28 C33 H33 119.7 . . ?
C39 C34 C35 118.3(3) . . ?
C39 C34 P3 119.8(2) . . ?
C35 C34 P3 121.9(3) . . ?
C34 C35 C36 120.6(3) . . ?
C34 C35 H35 119.7 . . ?
C36 C35 H35 119.7 . . ?
C37 C36 C35 120.7(3) . . ?
C37 C36 H36 119.6 . . ?
C35 C36 H36 119.6 . . ?
C36 C37 C38 119.2(3) . . ?
C36 C37 H37 120.4 . . ?
C38 C37 H37 120.4 . . ?
C37 C38 C39 119.9(3) . . ?
C37 C38 H38 120.1 . . ?
C39 C38 H38 120.1 . . ?
C34 C39 C38 121.2(3) . . ?
C34 C39 H39 119.4 . . ?
C38 C39 H39 119.4 . . ?
C45 C40 C41 117.6(3) . . ?
C45 C40 P3 118.6(3) . . ?
C41 C40 P3 123.7(2) . . ?
C42 C41 C40 120.9(3) . . ?
C42 C41 H41 119.5 . . ?
C40 C41 H41 119.5 . . ?
C43 C42 C41 120.8(3) . . ?
C43 C42 H42 119.6 . . ?
C41 C42 H42 119.6 . . ?
C42 C43 C44 119.1(3) . . ?
C42 C43 H43 120.4 . . ?
C44 C43 H43 120.4 . . ?
C43 C44 C45 120.5(3) . . ?
C43 C44 H44 119.8 . . ?
C45 C44 H44 119.8 . . ?
C40 C45 C44 121.1(3) . . ?
C40 C45 H45 119.5 . . ?
C44 C45 H45 119.5 . . ?

loop_
_geom_bond_atom_site_label_1
_geom_bond_atom_site_label_2
_geom_bond_distance
_geom_bond_site_symmetry_2
_geom_bond_publ_flag
Ni N1A 1.915(12) . ?
Ni Cl 2.17(2) . ?
Ni P3 2.255(2) . ?
Ni P2 2.2609(18) . ?
Ni P1 2.262(2) . ?
P1 C7 1.814(3) . ?
P1 C16 1.828(4) . ?
P1 C10 1.831(3) . ?
P2 C8 1.797(3) . ?
P2 C28 1.820(3) . ?
P2 C22 1.830(3) . ?
P3 C9 1.798(3) . ?
P3 C40 1.830(3) . ?
P3 C34 1.832(3) . ?
N1A N2B 1.00(2) . ?
N1A N2A 1.369(13) . ?
N2A N3A 1.151(11) . ?
N3A N3A 1.560(18) 2 ?
N2B N3B 1.187(15) . ?
B C1 1.614(4) . ?
B C7 1.667(4) . ?
B C9 1.679(4) . ?
B C8 1.692(4) . ?
C1 C2 1.398(4) . ?
C1 C6 1.405(4) . ?
C2 C3 1.388(4) . ?
C2 H2 0.9500 . ?
C3 C4 1.389(4) . ?
C3 H3 0.9500 . ?
C4 C5 1.361(4) . ?
C4 H4 0.9500 . ?
C5 C6 1.398(4) . ?
C5 H5 0.9500 . ?
C6 H6 0.9500 . ?
C7 H7A 0.9900 . ?
C7 H7B 0.9900 . ?
C8 H8A 0.9900 . ?
C8 H8B 0.9900 . ?
C9 H9A 0.9900 . ?
C9 H9B 0.9900 . ?
C10 C11 1.386(4) . ?
C10 C15 1.391(4) . ?
C11 C12 1.386(4) . ?
C11 H11 0.9500 . ?
C12 C13 1.374(4) . ?
C12 H12 0.9500 . ?
C13 C14 1.370(4) . ?
C13 H13 0.9500 . ?
C14 C15 1.396(4) . ?
C14 H14 0.9500 . ?
C15 H15 0.9500 . ?
C16 C21 1.372(4) . ?
C16 C17 1.390(4) . ?
C17 C18 1.371(4) . ?
C17 H17 0.9500 . ?
C18 C19 1.390(4) . ?
C18 H18 0.9500 . ?
C19 C20 1.368(4) . ?
C19 H19 0.9500 . ?
C20 C21 1.394(4) . ?
C20 H20 0.9500 . ?
C21 H21 0.9500 . ?
C22 C27 1.384(4) . ?
C22 C23 1.388(4) . ?
C23 C24 1.379(4) . ?
C23 H23 0.9500 . ?
C24 C25 1.385(4) . ?
C24 H24 0.9500 . ?
C25 C26 1.369(4) . ?
C25 H25 0.9500 . ?
C26 C27 1.390(4) . ?
C26 H26 0.9500 . ?
C27 H27 0.9500 . ?
C28 C29 1.378(4) . ?
C28 C33 1.401(4) . ?
C29 C30 1.392(4) . ?
C29 H29 0.9500 . ?
C30 C31 1.360(4) . ?
C30 H30 0.9500 . ?
C31 C32 1.384(4) . ?
C31 H31 0.9500 . ?
C32 C33 1.388(4) . ?
C32 H32 0.9500 . ?
C33 H33 0.9500 . ?
C34 C39 1.368(4) . ?
C34 C35 1.369(4) . ?
C35 C36 1.379(5) . ?
C35 H35 0.9500 . ?
C36 C37 1.364(4) . ?
C36 H36 0.9500 . ?
C37 C38 1.366(4) . ?
C37 H37 0.9500 . ?
C38 C39 1.384(4) . ?
C38 H38 0.9500 . ?
C39 H39 0.9500 . ?
C40 C45 1.382(4) . ?
C40 C41 1.384(4) . ?
C41 C42 1.383(4) . ?
C41 H41 0.9500 . ?
C42 C43 1.361(4) . ?
C42 H42 0.9500 . ?
C43 C44 1.372(5) . ?
C43 H43 0.9500 . ?
C44 C45 1.382(5) . ?
C44 H44 0.9500 . ?
C45 H45 0.9500 . ?
